data_8102975
loop_
_publ_author_name
'Wu, Li-Bin'
'Huang, Fu-Qiang'

_publ_section_title
;
Refinement of the crystal structure of decalanthanum monooxide 
tetradecaselenide, La~10~OSe~14~, at 153 K
;
_journal_issue 3
_journal_name_full 'Zeitschrift f\"ur Kristallographie - New Crystal Structures'
_journal_page_first 175
_journal_page_last 176
_journal_volume 222
_journal_year 2007
_chemical_formula_moiety La10OSe14
_chemical_formula_sum 'La10 O Se14'
_chemical_formula_weight 2510.54
_chemical_name_common 'decalanthanum oxide tetradecaselenide'
_chemical_name_systematic
; 
decalanthanum monooxide tetradecaselenide
;
_space_group_IT_number 142
_symmetry_cell_setting tetragonal
_symmetry_space_group_name_Hall '-I 4bd 2c'
_symmetry_space_group_name_H-M 'I 41/a c d :2'
_atom_sites_solution_hydrogens geom
_atom_sites_solution_primary direct
_atom_sites_solution_secondary difmap
_cell_angle_alpha 90.00
_cell_angle_beta 90.00
_cell_angle_gamma 90.00
_cell_formula_units_Z 8
_cell_length_a 15.888(2)
_cell_length_b 15.888(2)
_cell_length_c 21.014(3)
_cell_measurement_reflns_used 13747
_cell_measurement_temperature 153(2)
_cell_measurement_theta_max 28.59
_cell_measurement_theta_min 2.56
_cell_volume 5304.5(12)
_computing_cell_refinement 'SAINT (Bruker, 1997)'
_computing_data_collection 'SMART (Bruker, 1997)'
_computing_data_reduction SAINT
_computing_molecular_graphics 'XP in SHELXTL'
_computing_publication_material SHELXTL
_computing_structure_refinement 'SHELXL-97 (Sheldrick, 1997)'
_computing_structure_solution 'SHELXS-97 (Sheldrick, 1990)'
_diffrn_ambient_temperature 153(2)
_diffrn_measured_fraction_theta_full 0.977
_diffrn_measured_fraction_theta_max 0.977
_diffrn_measurement_device_type 'Bruker SMART 1000 CCD'
_diffrn_measurement_method 'omega, 0.3\%'
_diffrn_radiation_monochromator graphite
_diffrn_radiation_source 'fine-focus sealed tube'
_diffrn_radiation_type MoK\a
_diffrn_radiation_wavelength 0.71073
_diffrn_reflns_av_R_equivalents 0.0513
_diffrn_reflns_av_sigmaI/netI 0.0188
_diffrn_reflns_limit_h_max 21
_diffrn_reflns_limit_h_min -21
_diffrn_reflns_limit_k_max 21
_diffrn_reflns_limit_k_min -21
_diffrn_reflns_limit_l_max 28
_diffrn_reflns_limit_l_min -28
_diffrn_reflns_number 30381
_diffrn_reflns_theta_full 28.95
_diffrn_reflns_theta_max 28.95
_diffrn_reflns_theta_min 2.56
_diffrn_standards_decay_% <1
_diffrn_standards_interval_count 0
_diffrn_standards_interval_time 0
_diffrn_standards_number none
_exptl_absorpt_coefficient_mu 34.925
_exptl_absorpt_correction_T_max 0.18017
_exptl_absorpt_correction_T_min 0.03290
_exptl_absorpt_correction_type numerical
_exptl_absorpt_process_details 'face indexed (SHELXTL, Sheldrick, 1997)'
_exptl_crystal_colour brown
_exptl_crystal_density_diffrn 6.287
_exptl_crystal_density_method 'not measured'
_exptl_crystal_description needle
_exptl_crystal_F_000 8432
_exptl_crystal_size_max 0.4
_exptl_crystal_size_mid 0.2
_exptl_crystal_size_min 0.12
_refine_diff_density_max 1.038
_refine_diff_density_min -1.177
_refine_diff_density_rms 0.271
_refine_ls_extinction_coef 0.000113(4)
_refine_ls_extinction_expression Fc^*^=kFc[1+0.001xFc^2^\l^3^/sin(2\q)]^-1/4^
_refine_ls_extinction_method SHELXL
_refine_ls_goodness_of_fit_ref 1.111
_refine_ls_hydrogen_treatment mixed
_refine_ls_matrix_type full
_refine_ls_number_parameters 59
_refine_ls_number_reflns 1719
_refine_ls_number_restraints 0
_refine_ls_restrained_S_all 1.111
_refine_ls_R_factor_all 0.0242
_refine_ls_R_factor_gt 0.0200
_refine_ls_shift/su_max 0.001
_refine_ls_shift/su_mean 0.000
_refine_ls_structure_factor_coef Fsqd
_refine_ls_weighting_details 'calc w=1/[\s^2^(Fo^2^)+(0.0205P)^2^+42.7867P] where P=(Fo^2^+2Fc^2^)/3'
_refine_ls_weighting_scheme calc
_refine_ls_wR_factor_gt 0.0425
_refine_ls_wR_factor_ref 0.0439
_reflns_number_gt 1557
_reflns_number_total 1719
_reflns_threshold_expression >2sigma(I)
_cod_data_source_file 409927.cff
_cod_data_source_block final
_cod_original_cell_volume 5304.4(12)
_cod_original_sg_symbol_H-M 'I 41/a c d'
_cod_database_code 8102975

loop_
_symmetry_equiv_pos_as_xyz
'x, y, z'
'-x+1/2, -y, z+1/2'
'-y+1/4, x+3/4, z+1/4'
'y+1/4, -x+1/4, z+3/4'
'-x+1/2, y, -z'
'x, -y, -z+1/2'
'y+1/4, x+3/4, -z+3/4'
'-y+1/4, -x+1/4, -z+1/4'
'x+1/2, y+1/2, z+1/2'
'-x+1, -y+1/2, z+1'
'-y+3/4, x+5/4, z+3/4'
'y+3/4, -x+3/4, z+5/4'
'-x+1, y+1/2, -z+1/2'
'x+1/2, -y+1/2, -z+1'
'y+3/4, x+5/4, -z+5/4'
'-y+3/4, -x+3/4, -z+3/4'
'-x, -y, -z'
'x-1/2, y, -z-1/2'
'y-1/4, -x-3/4, -z-1/4'
'-y-1/4, x-1/4, -z-3/4'
'x-1/2, -y, z'
'-x, y, z-1/2'
'-y-1/4, -x-3/4, z-3/4'
'y-1/4, x-1/4, z-1/4'
'-x+1/2, -y+1/2, -z+1/2'
'x, y+1/2, -z'
'y+1/4, -x-1/4, -z+1/4'
'-y+1/4, x+1/4, -z-1/4'
'x, -y+1/2, z+1/2'
'-x+1/2, y+1/2, z'
'-y+1/4, -x-1/4, z-1/4'
'y+1/4, x+1/4, z+1/4'

loop_
_atom_site_label
_atom_site_type_symbol
_atom_site_fract_x
_atom_site_fract_y
_atom_site_fract_z
_atom_site_U_iso_or_equiv
_atom_site_adp_type
_atom_site_occupancy
_atom_site_symmetry_multiplicity
_atom_site_Wyckoff_symbol
_atom_site_calc_flag
_atom_site_refinement_flags
_atom_site_disorder_assembly
_atom_site_disorder_group
La1 La 0.130130(16) 0.026863(16) 0.047260(12) 0.00667(7) Uani 1 32 g d . . .
La2 La 0.370358(16) 0.254403(16) 0.059604(12) 0.00659(7) Uani 1 32 g d . . .
La3 La 0.133211(15) 0.383211(15) 0.1250 0.00631(9) Uani 1 16 f d S . .
Se1 Se 0.02186(3) 0.38131(3) 0.00136(2) 0.00772(10) Uani 1 32 g d . . .
Se2 Se 0.03917(3) 0.07092(3) 0.17171(2) 0.00695(10) Uani 1 32 g d . . .
Se3 Se 0.34229(3) 0.07043(3) 0.09267(2) 0.00785(10) Uani 1 32 g d . . .
Se4 Se 0.35547(4) 0.0000 0.2500 0.00674(13) Uani 1 16 e d S . .
O1 O 0.0000 0.2500 0.3750 0.0090(12) Uani 1 8 a d S . .

loop_
_atom_site_aniso_label
_atom_site_aniso_U_11
_atom_site_aniso_U_22
_atom_site_aniso_U_33
_atom_site_aniso_U_23
_atom_site_aniso_U_13
_atom_site_aniso_U_12
La1 0.00781(13) 0.00571(13) 0.00647(12) 0.00004(9) 0.00064(9) 0.00066(9)
La2 0.00630(13) 0.00588(13) 0.00758(13) 0.00053(9) -0.00038(9) -0.00074(9)
La3 0.00601(11) 0.00601(11) 0.00691(16) 0.00012(8) -0.00012(8) 0.00027(12)
Se1 0.0063(2) 0.0075(2) 0.0094(2) -0.00114(16) 0.00032(16) 0.00100(15)
Se2 0.0059(2) 0.0076(2) 0.0073(2) -0.00076(15) 0.00038(15) 0.00014(15)
Se3 0.0106(2) 0.0059(2) 0.00699(19) 0.00031(15) 0.00210(15) 0.00070(16)
Se4 0.0064(3) 0.0064(3) 0.0075(3) 0.0004(2) 0.000 0.000
O1 0.0103(19) 0.0103(19) 0.006(3) 0.000 0.000 0.000

loop_
_atom_type_symbol
_atom_type_description
_atom_type_scat_dispersion_real
_atom_type_scat_dispersion_imag
_atom_type_scat_source
O O 0.0106 0.0060 'International Tables Vol C Tables 4.2.6.8 and 6.1.1.4'
Se Se -0.0929 2.2259 'International Tables Vol C Tables 4.2.6.8 and 6.1.1.4'
La La -0.2871 2.4523 'International Tables Vol C Tables 4.2.6.8 and 6.1.1.4'

loop_
_geom_angle_atom_site_label_1
_geom_angle_atom_site_label_2
_geom_angle_atom_site_label_3
_geom_angle
_geom_angle_site_symmetry_1
_geom_angle_site_symmetry_3
_geom_angle_publ_flag
Se1 La1 Se4 138.467(14) 10_454 4_554 no
Se1 La1 Se3 72.163(14) 10_454 5 no
Se4 La1 Se3 75.485(12) 4_554 5 no
Se1 La1 Se1 78.835(14) 10_454 26_545 no
Se4 La1 Se1 73.562(12) 4_554 26_545 no
Se3 La1 Se1 86.010(15) 5 26_545 no
Se1 La1 Se2 77.447(15) 10_454 . no
Se4 La1 Se2 137.691(13) 4_554 . no
Se3 La1 Se2 146.803(15) 5 . no
Se1 La1 Se2 101.086(14) 26_545 . no
Se1 La1 Se3 138.391(15) 10_454 8 no
Se4 La1 Se3 69.986(13) 4_554 8 no
Se3 La1 Se3 145.426(16) 5 8 no
Se1 La1 Se3 85.973(14) 26_545 8 no
Se2 La1 Se3 67.767(15) . 8 no
Se1 La1 Se2 79.020(13) 10_454 8 no
Se4 La1 Se2 124.832(14) 4_554 8 no
Se3 La1 Se2 87.289(14) 5 8 no
Se1 La1 Se2 157.855(15) 26_545 8 no
Se2 La1 Se2 73.938(15) . 8 no
Se3 La1 Se2 110.919(15) 8 8 no
Se1 La1 Se3 139.121(14) 10_454 . no
Se4 La1 Se3 68.024(11) 4_554 . no
Se3 La1 Se3 94.470(14) 5 . no
Se1 La1 Se3 140.074(13) 26_545 . no
Se2 La1 Se3 99.940(14) . . no
Se3 La1 Se3 71.266(15) 8 . no
Se2 La1 Se3 61.529(12) 8 . no
O1 La2 Se1 77.098(13) 25 5 no
O1 La2 Se3 88.167(12) 25 . no
Se1 La2 Se3 147.719(15) 5 . no
O1 La2 Se2 136.670(13) 25 4_554 no
Se1 La2 Se2 83.844(15) 5 4_554 no
Se3 La2 Se2 87.794(14) . 4_554 no
O1 La2 Se2 136.788(13) 25 8 no
Se1 La2 Se2 140.286(15) 5 8 no
Se3 La2 Se2 67.498(13) . 8 no
Se2 La2 Se2 79.713(14) 4_554 8 no
O1 La2 Se4 137.372(12) 25 27_565 no
Se1 La2 Se4 72.508(12) 5 27_565 no
Se3 La2 Se4 132.318(14) . 27_565 no
Se2 La2 Se4 68.581(12) 4_554 27_565 no
Se2 La2 Se4 67.858(11) 8 27_565 no
O1 La2 Se3 82.811(12) 25 27_565 no
Se1 La2 Se3 84.515(15) 5 27_565 no
Se3 La2 Se3 122.370(10) . 27_565 no
Se2 La2 Se3 133.895(14) 4_554 27_565 no
Se2 La2 Se3 81.464(13) 8 27_565 no
Se4 La2 Se3 65.360(13) 27_565 27_565 no
O1 La2 Se1 67.116(11) 25 14_554 no
Se1 La2 Se1 82.037(15) 5 14_554 no
Se3 La2 Se1 65.738(12) . 14_554 no
Se2 La2 Se1 71.978(13) 4_554 14_554 no
Se2 La2 Se1 125.398(13) 8 14_554 no
Se4 La2 Se1 134.675(13) 27_565 14_554 no
Se3 La2 Se1 149.088(13) 27_565 14_554 no
Se2 La3 Se2 123.43(2) 8 10_454 no
Se2 La3 Se3 87.297(12) 8 27_565 no
Se2 La3 Se3 141.265(13) 10_454 27_565 ?
Se2 La3 Se3 141.265(14) 8 30 no
Se2 La3 Se3 87.297(12) 10_454 30 no
Se3 La3 Se3 78.696(19) 27_565 30 no
Se2 La3 Se1 81.807(13) 8 . no
Se2 La3 Se1 76.049(14) 10_454 . no
Se3 La3 Se1 136.720(13) 27_565 . no
Se3 La3 Se1 84.144(12) 30 . no
Se2 La3 Se1 76.049(14) 8 15_444 no
Se2 La3 Se1 81.807(13) 10_454 15_444 no
Se3 La3 Se1 84.144(12) 27_565 15_444 no
Se3 La3 Se1 136.720(13) 30 15_444 no
Se1 La3 Se1 132.25(2) . 15_444 no
Se2 La3 Se4 141.201(9) 8 25 no
Se2 La3 Se4 69.153(14) 10_454 25 no
Se3 La3 Se4 72.120(15) 27_565 25 no
Se3 La3 Se4 67.415(12) 30 25 no
Se1 La3 Se4 135.316(12) . 25 no
Se1 La3 Se4 69.556(13) 15_444 25 no
Se2 La3 Se4 69.154(14) 8 27_565 no
Se2 La3 Se4 141.201(9) 10_454 27_565 no
Se3 La3 Se4 67.415(12) 27_565 27_565 no
Se3 La3 Se4 72.120(15) 30 27_565 no
Se1 La3 Se4 69.556(13) . 27_565 no
Se1 La3 Se4 135.316(12) 15_444 27_565 no
Se4 La3 Se4 126.92(2) 25 27_565 no
La2 Se1 La1 161.533(18) 5 10_454 no
La2 Se1 La1 92.605(15) 5 26 no
La1 Se1 La1 101.165(14) 10_454 26 no
La2 Se1 La3 92.233(15) 5 . no
La1 Se1 La3 100.586(15) 10_454 . no
La1 Se1 La3 87.266(15) 26 . no
La2 Se1 La2 79.473(13) 5 14_454 no
La1 Se1 La2 82.061(13) 10_454 14_454 no
La1 Se1 La2 137.348(17) 26 14_454 no
La3 Se1 La2 134.447(16) . 14_454 no
La3 Se2 La1 101.923(15) 10_454 . no
La3 Se2 La2 92.330(14) 10_454 3_545 no
La1 Se2 La2 164.887(17) . 3_545 no
La3 Se2 La1 150.518(17) 10_454 8 no
La1 Se2 La1 77.997(14) . 8 no
La2 Se2 La1 87.131(13) 3_545 8 no
La3 Se2 La2 94.288(14) 10_454 8 no
La1 Se2 La2 89.408(13) . 8 no
La2 Se2 La2 94.563(13) 3_545 8 no
La1 Se2 La2 115.150(15) 8 8 no
La2 Se3 La1 88.669(14) . 5 no
La2 Se3 La3 164.277(18) . 20_656 no
La1 Se3 La3 88.583(13) 5 20_656 no
La2 Se3 La1 90.950(14) . 8 no
La1 Se3 La1 150.061(18) 5 8 no
La3 Se3 La1 99.093(14) 20_656 8 no
La2 Se3 La2 78.560(14) . 20_656 no
La1 Se3 La2 123.422(17) 5 20_656 no
La3 Se3 La2 90.092(13) 20_656 20_656 no
La1 Se3 La2 85.695(15) 8 20_656 no
La2 Se3 La1 105.309(14) . . no
La1 Se3 La1 80.453(13) 5 . no
La3 Se3 La1 89.486(12) 20_656 . no
La1 Se3 La1 70.795(14) 8 . no
La2 Se3 La1 156.104(15) 20_656 . no
La1 Se4 La1 91.224(19) 3_545 8 no
La1 Se4 La2 175.931(7) 3_545 20_656 no
La1 Se4 La2 88.776(7) 8 20_656 no
La1 Se4 La2 88.776(7) 3_545 23_666 no
La1 Se4 La2 175.931(7) 8 23_666 no
La2 Se4 La2 91.512(18) 20_656 23_666 no
La1 Se4 La3 86.760(10) 3_545 20_656 no
La1 Se4 La3 97.737(13) 8 20_656 no
La2 Se4 La3 89.208(11) 20_656 20_656 no
La2 Se4 La3 86.325(13) 23_666 20_656 no
La1 Se4 La3 97.737(13) 3_545 25 v
La1 Se4 La3 86.760(10) 8 25 no
La2 Se4 La3 86.325(13) 20_656 25 no
La2 Se4 La3 89.208(11) 23_666 25 no
La3 Se4 La3 173.60(2) 20_656 25 no
La2 O1 La2 107.925(7) 3_545 25 y
La2 O1 La2 112.610(15) 3_545 12_454 y
La2 O1 La2 107.925(7) 25 12_454 y
La2 O1 La2 107.925(7) 3_545 18_556 y
La2 O1 La2 112.610(15) 25 18_556 y
La2 O1 La2 107.925(7) 12_454 18_556 y

loop_
_geom_bond_atom_site_label_1
_geom_bond_atom_site_label_2
_geom_bond_distance
_geom_bond_site_symmetry_2
_geom_bond_publ_flag
La1 Se1 2.9817(6) 10_454 y
La1 Se4 3.0056(6) 4_554 y
La1 Se3 3.0525(6) 5 y
La1 Se1 3.0579(6) 26_545 y
La1 Se2 3.0687(6) . y
La1 Se3 3.0903(6) 8 y
La1 Se2 3.0941(6) 8 y
La1 Se3 3.5709(7) . y
La2 O1 2.4771(3) 25 y
La2 Se1 2.9392(6) 5 y
La2 Se3 3.0373(6) . y
La2 Se2 3.0811(6) 4_554 y
La2 Se2 3.1415(6) 8 y
La2 Se4 3.1910(6) 27_565 y
La2 Se3 3.2832(6) 27_565 y
La2 Se1 3.4763(6) 14_554 y
La3 Se2 2.9992(6) 8 y
La3 Se2 2.9992(6) 10_454 y
La3 Se3 3.0759(6) 27_565 y
La3 Se3 3.0759(6) 30 y
La3 Se1 3.1434(6) . y
La3 Se1 3.1434(6) 15_444 y
La3 Se4 3.2210(3) 25 y
La3 Se4 3.2210(3) 27_565 y
Se1 La2 2.9392(6) 5 no
Se1 La1 2.9817(6) 10_454 no
Se1 La1 3.0578(6) 26 no
Se1 La2 3.4763(6) 14_454 no
Se2 La3 2.9992(6) 10_454 no
Se2 La2 3.0811(6) 3_545 no
Se2 La1 3.0941(6) 8 no
Se2 La2 3.1415(6) 8 no
Se3 La1 3.0525(6) 5 no
Se3 La3 3.0759(6) 20_656 no
Se3 La1 3.0903(6) 8 no
Se3 La2 3.2832(6) 20_656 no
Se4 La1 3.0056(6) 3_545 no
Se4 La1 3.0056(6) 8 no
Se4 La2 3.1910(6) 20_656 no
Se4 La2 3.1910(6) 23_666 no
Se4 La3 3.2210(3) 20_656 no
Se4 La3 3.2210(3) 25 no
O1 La2 2.4771(3) 3_545 y
O1 La2 2.4771(3) 25 y
O1 La2 2.4771(3) 12_454 y
O1 La2 2.4771(3) 18_556 y
